data_4129437
loop_
_publ_author_name
'Holthausen, Michael H.'
'Bayne, Julia M.'
'Mallov, Ian'
'Dobrovetsky, Roman'
'Stephan, Douglas W.'

_publ_section_title
;
 1,2-Diphosphonium dication: a strong P-based Lewis acid in frustrated
 lewis pair (FLP)-activations of B-H, Si-H, C-H, and H-H bonds.
;
_journal_issue 23
_journal_name_full 'Journal of the American Chemical Society'
_journal_page_first 7298
_journal_page_last 7301
_journal_paper_doi 10.1021/jacs.5b04109
_journal_volume 137
_journal_year 2015
_chemical_formula_moiety 'C34 H27 P2, C2 F6 N O4 S2, C H2 Cl2'
_chemical_formula_sum 'C37 H29 Cl2 F6 N O4 P2 S2'
_chemical_formula_weight 862.57
_space_group_IT_number 61
_space_group_name_Hall '-P 2ac 2ab'
_space_group_name_H-M_alt 'P b c a'
_symmetry_cell_setting orthorhombic
_symmetry_space_group_name_Hall '-P 2ac 2ab'
_symmetry_space_group_name_H-M 'P b c a'
_atom_sites_solution_hydrogens geom
_atom_sites_solution_primary direct
_atom_sites_solution_secondary difmap
_audit_creation_method SHELXL-97
_cell_angle_alpha 90.00
_cell_angle_beta 90.00
_cell_angle_gamma 90.00
_cell_formula_units_Z 8
_cell_length_a 11.1735(5)
_cell_length_b 24.0997(10)
_cell_length_c 27.9588(9)
_cell_measurement_reflns_used 251
_cell_measurement_temperature 149(2)
_cell_measurement_theta_max 49.413
_cell_measurement_theta_min 6.407
_cell_volume 7528.7(5)
_computing_cell_refinement
'Bruker SMART. Area-Detector Software Package. (Siemens Industrial Automation, 1993, Inc.: Madison, WI)'
_computing_data_collection
'Bruker SMART. Area-Detector Software Package. (Siemens Industrial Automation, 1993, Inc.: Madison, WI)'
_computing_data_reduction
'Bruker SAINT. Area-Detector Integration Software. (Siemens Industrial Automation, 1995, Inc.: Madison, WI)'
_computing_molecular_graphics 'Ortep for Windows (L. J. Farrugia, J. Appl. Cryst. 1997, 30, 565)'
_computing_publication_material 'WinGX v1.70.01 (L. J. Farrugia, J. Appl. Cryst. 1999, 32, 837)'
_computing_structure_refinement
'SHELX-97. Programs for Crystal Structure Analysis. (G. M. Sheldrick, 1997, Release 97-2, University of G&#x00F6;ttingen, Germany)'
_computing_structure_solution
'SHELX-97. Programs for Crystal Structure Analysis. (G. M. Sheldrick, 1997, Release 97-2, University of G&#x00F6;ttingen, Germany)'
_diffrn_ambient_temperature 149(2)
_diffrn_measured_fraction_theta_full 0.989
_diffrn_measured_fraction_theta_max 0.989
_diffrn_measurement_device_type 'Bruker Apex II CCD detector'
_diffrn_measurement_method 'phi and omega scans'
_diffrn_radiation_monochromator graphite
_diffrn_radiation_source 'fine-focus sealed tube'
_diffrn_radiation_type MoK\a
_diffrn_radiation_wavelength 0.71073
_diffrn_reflns_av_R_equivalents 0.0627
_diffrn_reflns_av_unetI/netI 0.0647
_diffrn_reflns_limit_h_max 13
_diffrn_reflns_limit_h_min -14
_diffrn_reflns_limit_k_max 30
_diffrn_reflns_limit_k_min -31
_diffrn_reflns_limit_l_max 35
_diffrn_reflns_limit_l_min -19
_diffrn_reflns_number 32764
_diffrn_reflns_theta_full 27.45
_diffrn_reflns_theta_max 27.45
_diffrn_reflns_theta_min 1.69
_exptl_absorpt_coefficient_mu 0.440
_exptl_absorpt_correction_T_max 0.7455
_exptl_absorpt_correction_T_min 0.7104
_exptl_absorpt_correction_type multi-scan
_exptl_absorpt_process_details
'SADABS. Area-Detector Integration Software. (Siemens Industrial Automation, 1995, Inc.: Madison, WI)'
_exptl_crystal_colour colorless
_exptl_crystal_density_diffrn 1.522
_exptl_crystal_density_method 'not measured'
_exptl_crystal_description block
_exptl_crystal_F_000 3520
_exptl_crystal_size_max 0.02
_exptl_crystal_size_mid 0.02
_exptl_crystal_size_min 0.02
_refine_diff_density_max 0.514
_refine_diff_density_min -0.663
_refine_diff_density_rms 0.072
_refine_ls_extinction_method none
_refine_ls_goodness_of_fit_ref 1.032
_refine_ls_hydrogen_treatment mixed
_refine_ls_matrix_type full
_refine_ls_number_parameters 491
_refine_ls_number_reflns 8510
_refine_ls_number_restraints 0
_refine_ls_restrained_S_all 1.032
_refine_ls_R_factor_all 0.0941
_refine_ls_R_factor_gt 0.0497
_refine_ls_shift/su_max 0.000
_refine_ls_shift/su_mean 0.000
_refine_ls_structure_factor_coef Fsqd
_refine_ls_weighting_details 'calc w=1/[\s^2^(Fo^2^)+(0.0582P)^2^+2.2799P] where P=(Fo^2^+2Fc^2^)/3'
_refine_ls_weighting_scheme calc
_refine_ls_wR_factor_gt 0.1111
_refine_ls_wR_factor_ref 0.1273
_reflns_number_gt 5521
_reflns_number_total 8510
_reflns_threshold_expression >2sigma(I)
_cod_data_source_file 2[NTf2].cif
_cod_data_source_block 2[NTf2]
_cod_database_code 4129437

loop_
_symmetry_equiv_pos_as_xyz
'x, y, z'
'-x+1/2, -y, z+1/2'
'x+1/2, -y+1/2, -z'
'-x, y+1/2, -z+1/2'
'-x, -y, -z'
'x-1/2, y, -z-1/2'
'-x-1/2, y-1/2, z'
'x, -y-1/2, z-1/2'

loop_
_atom_site_label
_atom_site_type_symbol
_atom_site_fract_x
_atom_site_fract_y
_atom_site_fract_z
_atom_site_U_iso_or_equiv
_atom_site_adp_type
_atom_site_occupancy
_atom_site_symmetry_multiplicity
_atom_site_calc_flag
_atom_site_refinement_flags
P1 P 0.87638(6) -0.53569(3) -0.13913(2) 0.01552(15) Uani 1 1 d .
P2 P 0.99414(6) -0.42854(3) -0.09903(2) 0.01623(15) Uani 1 1 d .
C1 C 0.5815(3) -0.62839(14) -0.05538(10) 0.0316(7) Uani 1 1 d .
H1 H 0.5192 -0.6464 -0.0382 0.038 Uiso 1 1 calc R
C2 C 0.5558(3) -0.58362(13) -0.08418(10) 0.0258(7) Uani 1 1 d .
H7 H 0.4757 -0.5709 -0.0872 0.031 Uiso 1 1 calc R
C3 C 0.6472(2) -0.55721(12) -0.10881(9) 0.0196(6) Uani 1 1 d .
H8 H 0.6292 -0.5258 -0.1281 0.024 Uiso 1 1 calc R
C4 C 0.7650(2) -0.57587(11) -0.10584(9) 0.0169(6) Uani 1 1 d .
C5 C 1.0172(2) -0.56711(11) -0.12013(9) 0.0147(5) Uani 1 1 d .
C6 C 1.0884(2) -0.53990(11) -0.08430(8) 0.0151(5) Uani 1 1 d .
C7 C 1.0743(2) -0.48325(11) -0.06791(9) 0.0152(5) Uani 1 1 d .
C8 C 1.0407(2) -0.42449(11) -0.16031(9) 0.0174(6) Uani 1 1 d .
C9 C 0.9668(3) -0.39712(12) -0.19317(10) 0.0275(7) Uani 1 1 d .
H12 H 0.8907 -0.3836 -0.1835 0.033 Uiso 1 1 calc R
C10 C 1.0055(3) -0.38999(13) -0.23966(10) 0.0341(8) Uani 1 1 d .
H9 H 0.9562 -0.3711 -0.2621 0.041 Uiso 1 1 calc R
C11 C 1.1165(3) -0.41040(14) -0.25365(11) 0.0343(8) Uani 1 1 d .
H2 H 1.1426 -0.4056 -0.2857 0.041 Uiso 1 1 calc R
C12 C 0.8313(3) -0.58354(15) -0.29757(10) 0.0347(8) Uani 1 1 d .
H3 H 0.8209 -0.5911 -0.3307 0.042 Uiso 1 1 calc R
C13 C 0.7490(3) -0.60270(14) -0.26484(10) 0.0341(8) Uani 1 1 d .
H26 H 0.6828 -0.6242 -0.2754 0.041 Uiso 1 1 calc R
C14 C 0.7620(3) -0.59082(13) -0.21661(9) 0.0244(6) Uani 1 1 d .
H4 H 0.7047 -0.6041 -0.1943 0.029 Uiso 1 1 calc R
C15 C 0.8588(2) -0.55954(11) -0.20077(9) 0.0162(6) Uani 1 1 d .
C16 C 0.6982(3) -0.64725(13) -0.05141(10) 0.0307(7) Uani 1 1 d .
H6 H 0.7157 -0.6780 -0.0314 0.037 Uiso 1 1 calc R
C17 C 0.7899(3) -0.62128(12) -0.07667(9) 0.0236(6) Uani 1 1 d .
H5 H 0.8696 -0.6346 -0.0740 0.028 Uiso 1 1 calc R
C18 C 1.1818(2) -0.57176(11) -0.06251(9) 0.0171(6) Uani 1 1 d .
C19 C 1.2468(3) -0.55005(12) -0.02314(9) 0.0227(6) Uani 1 1 d .
H20 H 1.3079 -0.5718 -0.0088 0.027 Uiso 1 1 calc R
C20 C 1.2231(3) -0.49860(12) -0.00559(9) 0.0231(6) Uani 1 1 d .
H19 H 1.2629 -0.4857 0.0223 0.028 Uiso 1 1 calc R
C21 C 1.1394(2) -0.46475(12) -0.02907(9) 0.0209(6) Uani 1 1 d .
H18 H 1.1272 -0.4280 -0.0179 0.025 Uiso 1 1 calc R
C22 C 1.1891(3) -0.43760(14) -0.22139(10) 0.0310(7) Uani 1 1 d .
H10 H 1.2645 -0.4517 -0.2313 0.037 Uiso 1 1 calc R
C23 C 1.1516(2) -0.44439(12) -0.17434(9) 0.0210(6) Uani 1 1 d .
H11 H 1.2019 -0.4626 -0.1519 0.025 Uiso 1 1 calc R
C24 C 1.0295(3) -0.36324(11) -0.07146(9) 0.0200(6) Uani 1 1 d .
C25 C 0.9547(3) -0.34374(12) -0.03541(10) 0.0285(7) Uani 1 1 d .
H17 H 0.8840 -0.3636 -0.0274 0.034 Uiso 1 1 calc R
C26 C 0.9834(3) -0.29524(13) -0.01114(11) 0.0339(8) Uani 1 1 d .
H13 H 0.9330 -0.2821 0.0138 0.041 Uiso 1 1 calc R
C27 C 1.0851(3) -0.26640(12) -0.02328(11) 0.0330(8) Uani 1 1 d .
H14 H 1.1057 -0.2338 -0.0061 0.040 Uiso 1 1 calc R
C28 C 1.1580(3) -0.28429(13) -0.06032(11) 0.0330(8) Uani 1 1 d .
H15 H 1.2267 -0.2634 -0.0691 0.040 Uiso 1 1 calc R
C29 C 1.1301(3) -0.33278(12) -0.08440(10) 0.0256(7) Uani 1 1 d .
H16 H 1.1798 -0.3453 -0.1098 0.031 Uiso 1 1 calc R
C30 C 1.2093(2) -0.62550(11) -0.07984(9) 0.0198(6) Uani 1 1 d .
H23 H 1.2732 -0.6458 -0.0658 0.024 Uiso 1 1 calc R
C31 C 1.1459(2) -0.64857(12) -0.11626(9) 0.0202(6) Uani 1 1 d .
H21 H 1.1673 -0.6840 -0.1285 0.024 Uiso 1 1 calc R
C32 C 1.0485(2) -0.61941(11) -0.13551(9) 0.0183(6) Uani 1 1 d .
H22 H 1.0025 -0.6364 -0.1601 0.022 Uiso 1 1 calc R
C33 C 0.9425(3) -0.54082(13) -0.23417(9) 0.0253(7) Uani 1 1 d .
H25 H 1.0090 -0.5194 -0.2239 0.030 Uiso 1 1 calc R
C34 C 0.9290(3) -0.55337(14) -0.28214(10) 0.0341(8) Uani 1 1 d .
H24 H 0.9873 -0.5412 -0.3046 0.041 Uiso 1 1 calc R
S1 S 0.54211(8) -0.28619(4) -0.13866(3) 0.0345(2) Uani 1 1 d .
S2 S 0.59830(6) -0.38330(3) -0.08961(3) 0.02399(17) Uani 1 1 d .
F1 F 0.7623(2) -0.26946(11) -0.11063(8) 0.0705(7) Uani 1 1 d .
F2 F 0.48460(17) -0.45677(8) -0.03964(7) 0.0424(5) Uani 1 1 d .
F3 F 0.6945(2) -0.20886(9) -0.16035(8) 0.0638(7) Uani 1 1 d .
F4 F 0.43093(17) -0.45504(9) -0.11354(7) 0.0460(5) Uani 1 1 d .
F5 F 0.37294(16) -0.39061(9) -0.06561(7) 0.0485(5) Uani 1 1 d .
F6 F 0.7455(2) -0.28970(9) -0.18502(8) 0.0609(6) Uani 1 1 d .
O1 O 0.4812(2) -0.27403(11) -0.18231(8) 0.0530(7) Uani 1 1 d .
O2 O 0.5050(3) -0.25927(10) -0.09613(8) 0.0546(8) Uani 1 1 d .
O3 O 0.6201(2) -0.35192(9) -0.04696(7) 0.0318(5) Uani 1 1 d .
O4 O 0.68400(18) -0.42481(9) -0.10235(9) 0.0386(6) Uani 1 1 d .
N1 N 0.5589(3) -0.35064(11) -0.13536(8) 0.0324(6) Uani 1 1 d .
C35 C 0.6957(4) -0.26231(14) -0.14931(13) 0.0426(9) Uani 1 1 d .
C37 C 0.4633(3) -0.42370(14) -0.07647(11) 0.0302(7) Uani 1 1 d .
Cl1 Cl 0.00089(11) -0.20155(5) -0.16051(4) 0.0713(3) Uani 1 1 d .
Cl2 Cl 0.20758(11) -0.25852(5) -0.20088(4) 0.0655(3) Uani 1 1 d .
C38 C 0.0640(4) -0.2295(2) -0.21246(16) 0.0759(15) Uani 1 1 d .
H28 H 0.0715 -0.2000 -0.2369 0.091 Uiso 1 1 calc R
H29 H 0.0105 -0.2586 -0.2253 0.091 Uiso 1 1 calc R
H1A H 0.876(2) -0.4318(11) -0.0972(9) 0.021(7) Uiso 1 1 d .

loop_
_atom_site_aniso_label
_atom_site_aniso_U_11
_atom_site_aniso_U_22
_atom_site_aniso_U_33
_atom_site_aniso_U_23
_atom_site_aniso_U_13
_atom_site_aniso_U_12
P1 0.0135(3) 0.0177(4) 0.0154(3) -0.0012(3) -0.0015(3) -0.0015(3)
P2 0.0154(3) 0.0167(3) 0.0165(3) -0.0017(3) -0.0012(3) 0.0009(3)
C1 0.0263(17) 0.040(2) 0.0285(16) 0.0010(15) 0.0108(13) -0.0100(14)
C2 0.0177(15) 0.0330(18) 0.0267(15) -0.0055(13) 0.0025(12) -0.0022(12)
C3 0.0200(15) 0.0226(15) 0.0161(13) -0.0046(11) -0.0019(11) -0.0017(11)
C4 0.0185(14) 0.0188(14) 0.0134(12) -0.0057(11) -0.0016(10) -0.0020(11)
C5 0.0126(13) 0.0182(14) 0.0132(12) 0.0015(11) 0.0009(10) -0.0013(10)
C6 0.0162(13) 0.0186(14) 0.0106(12) 0.0030(11) 0.0018(10) -0.0026(10)
C7 0.0124(13) 0.0188(14) 0.0144(12) 0.0015(11) 0.0004(10) 0.0002(10)
C8 0.0194(14) 0.0171(14) 0.0158(13) -0.0002(11) -0.0028(11) -0.0019(11)
C9 0.0266(16) 0.0260(17) 0.0300(16) 0.0012(14) -0.0061(13) 0.0042(12)
C10 0.048(2) 0.0327(18) 0.0212(15) 0.0103(14) -0.0123(15) -0.0049(15)
C11 0.044(2) 0.040(2) 0.0191(15) 0.0054(14) -0.0002(14) -0.0143(16)
C12 0.0366(19) 0.052(2) 0.0155(14) -0.0068(14) -0.0026(13) -0.0017(16)
C13 0.0279(18) 0.049(2) 0.0249(16) -0.0130(15) -0.0063(14) -0.0091(15)
C14 0.0224(15) 0.0317(17) 0.0192(14) -0.0040(13) 0.0008(12) -0.0058(13)
C15 0.0157(14) 0.0176(14) 0.0153(13) 0.0004(11) -0.0033(10) 0.0015(10)
C16 0.0354(19) 0.0305(18) 0.0262(16) 0.0091(14) 0.0057(14) -0.0037(14)
C17 0.0214(15) 0.0261(16) 0.0233(14) 0.0026(13) 0.0011(12) -0.0006(12)
C18 0.0143(13) 0.0220(15) 0.0149(13) 0.0057(11) 0.0020(10) -0.0020(11)
C19 0.0198(15) 0.0299(17) 0.0183(13) 0.0055(12) -0.0051(12) 0.0003(12)
C20 0.0259(16) 0.0287(17) 0.0147(13) 0.0024(12) -0.0068(12) -0.0055(13)
C21 0.0243(15) 0.0214(15) 0.0171(13) -0.0019(12) -0.0009(11) -0.0046(12)
C22 0.0269(17) 0.0382(19) 0.0278(16) -0.0011(14) 0.0074(13) -0.0090(14)
C23 0.0196(15) 0.0239(15) 0.0195(14) 0.0024(12) -0.0026(11) -0.0018(11)
C24 0.0234(15) 0.0187(14) 0.0179(13) 0.0005(12) -0.0030(11) 0.0015(11)
C25 0.0318(17) 0.0264(17) 0.0273(16) -0.0059(13) 0.0032(13) 0.0010(13)
C26 0.049(2) 0.0270(18) 0.0254(16) -0.0046(14) 0.0006(15) 0.0094(15)
C27 0.053(2) 0.0143(15) 0.0315(17) -0.0061(13) -0.0144(16) 0.0037(14)
C28 0.041(2) 0.0197(16) 0.0382(18) 0.0002(14) -0.0080(15) -0.0069(14)
C29 0.0283(17) 0.0213(15) 0.0271(15) -0.0009(13) -0.0020(13) -0.0002(12)
C30 0.0165(14) 0.0177(14) 0.0252(14) 0.0046(12) 0.0010(11) -0.0004(11)
C31 0.0229(15) 0.0161(14) 0.0216(14) 0.0002(12) 0.0072(12) 0.0006(11)
C32 0.0162(13) 0.0207(14) 0.0179(13) -0.0031(12) 0.0025(11) -0.0031(11)
C33 0.0239(16) 0.0326(17) 0.0194(14) -0.0023(13) -0.0004(12) -0.0080(13)
C34 0.0346(19) 0.051(2) 0.0165(14) 0.0020(14) 0.0077(13) -0.0049(16)
S1 0.0474(5) 0.0334(5) 0.0226(4) 0.0014(4) -0.0019(4) 0.0159(4)
S2 0.0202(4) 0.0225(4) 0.0292(4) -0.0016(3) -0.0020(3) 0.0038(3)
F1 0.0719(17) 0.0702(17) 0.0694(15) 0.0275(13) -0.0293(14) -0.0208(13)
F2 0.0374(12) 0.0423(12) 0.0476(11) 0.0130(10) -0.0013(9) -0.0059(9)
F3 0.0930(19) 0.0281(12) 0.0701(15) 0.0111(11) -0.0002(13) -0.0026(12)
F4 0.0330(11) 0.0498(13) 0.0551(12) -0.0095(10) -0.0122(9) -0.0105(9)
F5 0.0237(11) 0.0615(14) 0.0603(13) 0.0031(11) 0.0099(9) 0.0149(9)
F6 0.0633(16) 0.0486(14) 0.0708(15) 0.0029(12) 0.0252(13) 0.0084(11)
O1 0.0611(18) 0.0629(18) 0.0349(13) 0.0160(13) -0.0106(12) 0.0158(14)
O2 0.087(2) 0.0445(15) 0.0324(13) -0.0015(12) 0.0072(13) 0.0404(15)
O3 0.0432(14) 0.0265(12) 0.0256(11) 0.0008(9) -0.0092(10) 0.0010(10)
O4 0.0180(11) 0.0297(13) 0.0682(16) -0.0084(11) 0.0059(11) 0.0050(9)
N1 0.0480(17) 0.0287(15) 0.0206(13) -0.0026(11) -0.0020(12) 0.0028(12)
C35 0.060(3) 0.0264(19) 0.041(2) 0.0040(16) -0.0068(18) 0.0026(17)
C37 0.0172(15) 0.0349(18) 0.0383(18) -0.0032(15) -0.0007(13) 0.0001(13)
Cl1 0.0649(8) 0.0817(9) 0.0671(7) -0.0055(6) 0.0102(6) -0.0034(6)
Cl2 0.0749(8) 0.0681(8) 0.0534(6) -0.0144(5) -0.0015(5) 0.0027(6)
C38 0.071(3) 0.097(4) 0.060(3) -0.026(3) -0.021(2) -0.004(3)

loop_
_atom_type_symbol
_atom_type_description
_atom_type_scat_dispersion_real
_atom_type_scat_dispersion_imag
_atom_type_scat_source
C C 0.0033 0.0016 'International Tables Vol C Tables 4.2.6.8 and 6.1.1.4'
H H 0.0000 0.0000 'International Tables Vol C Tables 4.2.6.8 and 6.1.1.4'
Cl Cl 0.1484 0.1585 'International Tables Vol C Tables 4.2.6.8 and 6.1.1.4'
F F 0.0171 0.0103 'International Tables Vol C Tables 4.2.6.8 and 6.1.1.4'
N N 0.0061 0.0033 'International Tables Vol C Tables 4.2.6.8 and 6.1.1.4'
O O 0.0106 0.0060 'International Tables Vol C Tables 4.2.6.8 and 6.1.1.4'
P P 0.1023 0.0942 'International Tables Vol C Tables 4.2.6.8 and 6.1.1.4'
S S 0.1246 0.1234 'International Tables Vol C Tables 4.2.6.8 and 6.1.1.4'

loop_
_geom_angle_atom_site_label_1
_geom_angle_atom_site_label_2
_geom_angle_atom_site_label_3
_geom_angle
C5 P1 C15 103.68(12)
C5 P1 C4 102.63(12)
C15 P1 C4 103.89(12)
C8 P2 C24 107.37(13)
C8 P2 C7 110.75(12)
C24 P2 C7 108.79(12)
C8 P2 H1A 109.3(11)
C24 P2 H1A 104.8(12)
C7 P2 H1A 115.4(12)
C2 C1 C16 120.0(3)
C2 C1 H1 120.0
C16 C1 H1 120.0
C1 C2 C3 119.8(3)
C1 C2 H7 120.1
C3 C2 H7 120.1
C2 C3 C4 121.2(3)
C2 C3 H8 119.4
C4 C3 H8 119.4
C3 C4 C17 118.5(3)
C3 C4 P1 116.2(2)
C17 C4 P1 125.3(2)
C32 C5 C6 119.6(2)
C32 C5 P1 120.5(2)
C6 C5 P1 119.38(19)
C18 C6 C5 117.1(2)
C18 C6 C7 116.7(2)
C5 C6 C7 126.2(2)
C21 C7 C6 119.7(2)
C21 C7 P2 113.7(2)
C6 C7 P2 125.89(19)
C23 C8 C9 120.3(2)
C23 C8 P2 120.7(2)
C9 C8 P2 118.8(2)
C10 C9 C8 119.5(3)
C10 C9 H12 120.3
C8 C9 H12 120.3
C9 C10 C11 120.0(3)
C9 C10 H9 120.0
C11 C10 H9 120.0
C22 C11 C10 120.6(3)
C22 C11 H2 119.7
C10 C11 H2 119.7
C13 C12 C34 119.8(3)
C13 C12 H3 120.1
C34 C12 H3 120.1
C12 C13 C14 120.4(3)
C12 C13 H26 119.8
C14 C13 H26 119.8
C13 C14 C15 120.2(3)
C13 C14 H4 119.9
C15 C14 H4 119.9
C14 C15 C33 118.9(2)
C14 C15 P1 123.7(2)
C33 C15 P1 117.2(2)
C1 C16 C17 120.3(3)
C1 C16 H6 119.9
C17 C16 H6 119.9
C16 C17 C4 120.2(3)
C16 C17 H5 119.9
C4 C17 H5 119.9
C30 C18 C19 119.4(2)
C30 C18 C6 120.2(2)
C19 C18 C6 120.4(2)
C20 C19 C18 121.1(3)
C20 C19 H20 119.5
C18 C19 H20 119.5
C19 C20 C21 119.4(3)
C19 C20 H19 120.3
C21 C20 H19 120.3
C7 C21 C20 122.1(3)
C7 C21 H18 119.0
C20 C21 H18 119.0
C11 C22 C23 119.9(3)
C11 C22 H10 120.1
C23 C22 H10 120.1
C8 C23 C22 119.8(3)
C8 C23 H11 120.1
C22 C23 H11 120.1
C29 C24 C25 119.7(3)
C29 C24 P2 121.9(2)
C25 C24 P2 118.3(2)
C26 C25 C24 119.9(3)
C26 C25 H17 120.0
C24 C25 H17 120.0
C27 C26 C25 119.7(3)
C27 C26 H13 120.1
C25 C26 H13 120.1
C26 C27 C28 120.9(3)
C26 C27 H14 119.6
C28 C27 H14 119.6
C29 C28 C27 119.6(3)
C29 C28 H15 120.2
C27 C28 H15 120.2
C28 C29 C24 120.1(3)
C28 C29 H16 120.0
C24 C29 H16 120.0
C31 C30 C18 121.2(3)
C31 C30 H23 119.4
C18 C30 H23 119.4
C30 C31 C32 119.1(3)
C30 C31 H21 120.4
C32 C31 H21 120.4
C5 C32 C31 122.4(2)
C5 C32 H22 118.8
C31 C32 H22 118.8
C34 C33 C15 120.3(3)
C34 C33 H25 119.8
C15 C33 H25 119.8
C12 C34 C33 120.3(3)
C12 C34 H24 119.9
C33 C34 H24 119.9
O2 S1 O1 118.95(15)
O2 S1 N1 116.06(14)
O1 S1 N1 108.11(15)
O2 S1 C35 105.46(18)
O1 S1 C35 104.04(16)
N1 S1 C35 102.04(16)
O4 S2 O3 117.56(14)
O4 S2 N1 109.68(14)
O3 S2 N1 117.55(13)
O4 S2 C37 103.26(14)
O3 S2 C37 104.68(14)
N1 S2 C37 101.51(15)
S2 N1 S1 125.47(16)
F6 C35 F1 108.4(3)
F6 C35 F3 108.3(3)
F1 C35 F3 108.8(3)
F6 C35 S1 111.1(3)
F1 C35 S1 110.6(3)
F3 C35 S1 109.5(3)
F5 C37 F2 108.8(3)
F5 C37 F4 108.2(2)
F2 C37 F4 108.2(3)
F5 C37 S2 110.7(2)
F2 C37 S2 109.2(2)
F4 C37 S2 111.6(2)
Cl1 C38 Cl2 111.3(2)
Cl1 C38 H28 109.4
Cl2 C38 H28 109.4
Cl1 C38 H29 109.4
Cl2 C38 H29 109.4
H28 C38 H29 108.0

loop_
_geom_bond_atom_site_label_1
_geom_bond_atom_site_label_2
_geom_bond_distance
P1 C5 1.825(3)
P1 C15 1.827(3)
P1 C4 1.831(3)
P2 C8 1.793(3)
P2 C24 1.796(3)
P2 C7 1.816(3)
P2 H1A 1.32(3)
C1 C2 1.376(4)
C1 C16 1.385(4)
C1 H1 0.9500
C2 C3 1.386(4)
C2 H7 0.9500
C3 C4 1.393(4)
C3 H8 0.9500
C4 C17 1.393(4)
C5 C32 1.377(4)
C5 C6 1.438(3)
C6 C18 1.432(4)
C6 C7 1.449(4)
C7 C21 1.381(4)
C8 C23 1.385(4)
C8 C9 1.400(4)
C9 C10 1.380(4)
C9 H12 0.9500
C10 C11 1.391(5)
C10 H9 0.9500
C11 C22 1.379(4)
C11 H2 0.9500
C12 C13 1.377(4)
C12 C34 1.381(4)
C12 H3 0.9500
C13 C14 1.386(4)
C13 H26 0.9500
C14 C15 1.391(4)
C14 H4 0.9500
C15 C33 1.396(4)
C16 C17 1.393(4)
C16 H6 0.9500
C17 H5 0.9500
C18 C30 1.417(4)
C18 C19 1.419(4)
C19 C20 1.359(4)
C19 H20 0.9500
C20 C21 1.404(4)
C20 H19 0.9500
C21 H18 0.9500
C22 C23 1.390(4)
C22 H10 0.9500
C23 H11 0.9500
C24 C29 1.391(4)
C24 C25 1.391(4)
C25 C26 1.390(4)
C25 H17 0.9500
C26 C27 1.374(5)
C26 H13 0.9500
C27 C28 1.386(4)
C27 H14 0.9500
C28 C29 1.384(4)
C28 H15 0.9500
C29 H16 0.9500
C30 C31 1.359(4)
C30 H23 0.9500
C31 C32 1.403(4)
C31 H21 0.9500
C32 H22 0.9500
C33 C34 1.383(4)
C33 H25 0.9500
C34 H24 0.9500
S1 O2 1.417(2)
S1 O1 1.427(2)
S1 N1 1.567(3)
S1 C35 1.835(4)
S2 O4 1.430(2)
S2 O3 1.433(2)
S2 N1 1.565(3)
S2 C37 1.832(3)
F1 C35 1.324(4)
F2 C37 1.324(4)
F3 C35 1.325(4)
F4 C37 1.332(3)
F5 C37 1.322(3)
F6 C35 1.320(4)
Cl1 C38 1.749(5)
Cl2 C38 1.780(5)
C38 H28 0.9900
C38 H29 0.9900

loop_
_geom_torsion_atom_site_label_1
_geom_torsion_atom_site_label_2
_geom_torsion_atom_site_label_3
_geom_torsion_atom_site_label_4
_geom_torsion
C16 C1 C2 C3 -0.6(4)
C1 C2 C3 C4 1.4(4)
C2 C3 C4 C17 -1.3(4)
C2 C3 C4 P1 -178.5(2)
C5 P1 C4 C3 172.9(2)
C15 P1 C4 C3 -79.3(2)
C5 P1 C4 C17 -4.0(3)
C15 P1 C4 C17 103.7(2)
C15 P1 C5 C32 -36.2(2)
C4 P1 C5 C32 71.7(2)
C15 P1 C5 C6 151.5(2)
C4 P1 C5 C6 -100.6(2)
C32 C5 C6 C18 -6.8(4)
P1 C5 C6 C18 165.58(18)
C32 C5 C6 C7 173.5(2)
P1 C5 C6 C7 -14.1(3)
C18 C6 C7 C21 -7.7(4)
C5 C6 C7 C21 172.0(2)
C18 C6 C7 P2 162.23(19)
C5 C6 C7 P2 -18.1(4)
C8 P2 C7 C21 120.8(2)
C24 P2 C7 C21 3.0(2)
C8 P2 C7 C6 -49.7(3)
C24 P2 C7 C6 -167.5(2)
C24 P2 C8 C23 95.3(2)
C7 P2 C8 C23 -23.4(3)
C24 P2 C8 C9 -80.0(2)
C7 P2 C8 C9 161.4(2)
C23 C8 C9 C10 -0.2(4)
P2 C8 C9 C10 175.1(2)
C8 C9 C10 C11 0.6(5)
C9 C10 C11 C22 -0.3(5)
C34 C12 C13 C14 1.5(5)
C12 C13 C14 C15 -0.2(5)
C13 C14 C15 C33 -0.5(4)
C13 C14 C15 P1 173.6(2)
C5 P1 C15 C14 120.2(2)
C4 P1 C15 C14 13.2(3)
C5 P1 C15 C33 -65.6(2)
C4 P1 C15 C33 -172.6(2)
C2 C1 C16 C17 -0.4(5)
C1 C16 C17 C4 0.5(4)
C3 C4 C17 C16 0.3(4)
P1 C4 C17 C16 177.2(2)
C5 C6 C18 C30 6.6(4)
C7 C6 C18 C30 -173.6(2)
C5 C6 C18 C19 -172.7(2)
C7 C6 C18 C19 7.0(4)
C30 C18 C19 C20 179.9(3)
C6 C18 C19 C20 -0.7(4)
C18 C19 C20 C21 -4.9(4)
C6 C7 C21 C20 2.4(4)
P2 C7 C21 C20 -168.7(2)
C19 C20 C21 C7 4.1(4)
C10 C11 C22 C23 -0.5(5)
C9 C8 C23 C22 -0.6(4)
P2 C8 C23 C22 -175.8(2)
C11 C22 C23 C8 1.0(4)
C8 P2 C24 C29 -34.3(3)
C7 P2 C24 C29 85.6(2)
C8 P2 C24 C25 147.2(2)
C7 P2 C24 C25 -92.9(2)
C29 C24 C25 C26 -2.7(4)
P2 C24 C25 C26 175.8(2)
C24 C25 C26 C27 0.8(5)
C25 C26 C27 C28 1.6(5)
C26 C27 C28 C29 -2.0(5)
C27 C28 C29 C24 0.0(4)
C25 C24 C29 C28 2.3(4)
P2 C24 C29 C28 -176.2(2)
C19 C18 C30 C31 177.4(2)
C6 C18 C30 C31 -2.0(4)
C18 C30 C31 C32 -2.7(4)
C6 C5 C32 C31 2.3(4)
P1 C5 C32 C31 -169.9(2)
C30 C31 C32 C5 2.6(4)
C14 C15 C33 C34 -0.1(4)
P1 C15 C33 C34 -174.6(2)
C13 C12 C34 C33 -2.1(5)
C15 C33 C34 C12 1.4(5)
O4 S2 N1 S1 -137.3(2)
O3 S2 N1 S1 0.5(3)
C37 S2 N1 S1 114.0(2)
O2 S1 N1 S2 -30.8(3)
O1 S1 N1 S2 -167.5(2)
C35 S1 N1 S2 83.2(2)
O2 S1 C35 F6 172.5(2)
O1 S1 C35 F6 -61.6(3)
N1 S1 C35 F6 50.8(3)
O2 S1 C35 F1 52.0(3)
O1 S1 C35 F1 177.9(2)
N1 S1 C35 F1 -69.7(3)
O2 S1 C35 F3 -67.9(3)
O1 S1 C35 F3 58.0(3)
N1 S1 C35 F3 170.4(2)
O4 S2 C37 F5 -177.7(2)
O3 S2 C37 F5 58.7(2)
N1 S2 C37 F5 -64.0(2)
O4 S2 C37 F2 62.6(2)
O3 S2 C37 F2 -61.0(2)
N1 S2 C37 F2 176.3(2)
O4 S2 C37 F4 -57.0(3)
O3 S2 C37 F4 179.4(2)
N1 S2 C37 F4 56.6(2)
